data_7013459
loop_
_publ_author_name
'Claudio Bianchini'
'Luca Gonsalvi'
'Werner Oberhauser'
'David S\'emeril'
'Peter Br\"uggeller'
'Rene Gutmann'

_publ_section_title
;
 Schulz--Flory oligomerisation of ethylene by the binuclear nickel(II)
 complex
 Ni2Cl4[cis,trans,cis-1,2,3,4-tetrakis-(diphenylphosphino)cyclobutane]
;
_journal_issue 20
_journal_name_full 'Dalton Trans.'
_journal_page_first 3869
_journal_page_last 3875
_journal_paper_doi 10.1039/b308388h
_journal_year 2003
_chemical_formula_moiety 'C52 H44 Cl4 P4 Ni2 x 2 C3 H7 N O'
_chemical_formula_sum 'C58 H58 Cl4 N2 Ni2 O2 P4'
_chemical_formula_weight 1198.20
_chemical_name_common (Ni2Cl4(cyclo-tetraphos))
_chemical_name_systematic '[Ni2Cl4(cyclo-tetraphos)]'
_space_group_IT_number 14
_symmetry_cell_setting monoclinic
_symmetry_space_group_name_Hall '-P 2yn'
_symmetry_space_group_name_H-M 'P 1 21/n 1'
_atom_sites_solution_hydrogens geom
_atom_sites_solution_primary direct
_atom_sites_solution_secondary difmap
_audit_creation_method SHELXL-97
_cell_angle_alpha 90.00
_cell_angle_beta 108.53(3)
_cell_angle_gamma 90.00
_cell_formula_units_Z 2
_cell_length_a 12.018(2)
_cell_length_b 18.891(4)
_cell_length_c 13.241(3)
_cell_measurement_reflns_used 50
_cell_measurement_temperature 293(2)
_cell_measurement_theta_max 25.0
_cell_measurement_theta_min 1.0
_cell_volume 2850.3(11)
_computing_cell_refinement 'Software of the Siemens P4'
_computing_data_collection 'Siemens P4'
_computing_data_reduction 'Software of the Siemens P4'
_computing_molecular_graphics 'SHELXTL PLUS'
_computing_publication_material 'SHELXTL PLUS'
_computing_structure_refinement 'SHELXL-97 (Sheldrick, 1997)'
_computing_structure_solution 'SHELXS-97 (Sheldrick, 1990)'
_diffrn_ambient_temperature 293(2)
_diffrn_measurement_device_type 'Siemens P4'
_diffrn_measurement_method omega-scans
_diffrn_radiation_monochromator graphite
_diffrn_radiation_source 'fine-focus sealed tube'
_diffrn_radiation_type MoK\a
_diffrn_radiation_wavelength 0.71073
_diffrn_reflns_av_R_equivalents 0.038
_diffrn_reflns_av_sigmaI/netI 0.4668
_diffrn_reflns_limit_h_max 15
_diffrn_reflns_limit_h_min -1
_diffrn_reflns_limit_k_max 23
_diffrn_reflns_limit_k_min -1
_diffrn_reflns_limit_l_max 16
_diffrn_reflns_limit_l_min -16
_diffrn_reflns_number 6861
_diffrn_reflns_theta_full 26.50
_diffrn_reflns_theta_max 26.50
_diffrn_reflns_theta_min 1.95
_diffrn_standards_decay_% 0
_exptl_absorpt_coefficient_mu 1.002
_exptl_absorpt_correction_T_max 0.820
_exptl_absorpt_correction_T_min 0.653
_exptl_absorpt_correction_type psi-scan
_exptl_crystal_colour 'dark red'
_exptl_crystal_density_diffrn 1.396
_exptl_crystal_density_method 'not measured'
_exptl_crystal_description prism
_exptl_crystal_F_000 1252
_exptl_crystal_size_max 0.20
_exptl_crystal_size_mid 0.15
_exptl_crystal_size_min 0.12
_refine_diff_density_max 0.483
_refine_diff_density_min -0.496
_refine_diff_density_rms 0.095
_refine_ls_extinction_method none
_refine_ls_goodness_of_fit_ref 0.983
_refine_ls_hydrogen_treatment mixed
_refine_ls_matrix_type full
_refine_ls_number_parameters 303
_refine_ls_number_reflns 5713
_refine_ls_number_restraints 0
_refine_ls_restrained_S_all 0.983
_refine_ls_R_factor_all 0.1028
_refine_ls_R_factor_gt 0.0595
_refine_ls_shift/su_max -0.022
_refine_ls_shift/su_mean 0.004
_refine_ls_structure_factor_coef Fsqd
_refine_ls_weighting_details 'calc w=1/[\s^2^(Fo^2^)+(0.0588P)^2^+0.0000P] where P=(Fo^2^+2Fc^2^)/3'
_refine_ls_weighting_scheme calc
_refine_ls_wR_factor_gt 0.1209
_refine_ls_wR_factor_ref 0.2035
_reflns_number_gt 1112
_reflns_number_total 5713
_reflns_threshold_expression >3sigma(I)
_cod_data_source_file b308388h.txt
_cod_data_source_block '[Ni2Cl4(cyclo-tetraphos)]'
_cod_depositor_comments
;
The following automatic conversions were performed:

'_exptl_absorpt_correction_type' tag value 'Psi-scans' was replaced
with 'psi-scan' value.

Automatic conversion script
Id: cif_fix_values 1646 2011-03-28 12:23:43Z adriana 
;
_cod_original_cell_volume 2850.3(10)
_cod_original_sg_symbol_H-M P2(1)/n
_cod_database_code 7013459
_diffrn_measured_fraction 0.969

loop_
_symmetry_equiv_pos_as_xyz
'x, y, z'
'-x+1/2, y+1/2, -z+1/2'
'-x, -y, -z'
'x-1/2, -y-1/2, z-1/2'

loop_
_atom_site_label
_atom_site_type_symbol
_atom_site_fract_x
_atom_site_fract_y
_atom_site_fract_z
_atom_site_U_iso_or_equiv
_atom_site_adp_type
_atom_site_occupancy
_atom_site_symmetry_multiplicity
_atom_site_calc_flag
_atom_site_refinement_flags
_atom_site_disorder_assembly
_atom_site_disorder_group
Ni1 Ni 0.02301(14) 0.08723(7) 0.23717(9) 0.0484(5) Uani 1 1 d . . .
P1 P -0.1234(3) 0.03257(13) 0.12620(19) 0.0449(9) Uani 1 1 d . . .
P2 P 0.1328(3) 0.00786(13) 0.20053(19) 0.0448(9) Uani 1 1 d . . .
Cl1 Cl -0.1001(3) 0.15788(15) 0.2821(2) 0.0829(12) Uani 1 1 d . . .
Cl2 Cl 0.1777(3) 0.12997(16) 0.3573(2) 0.0881(12) Uani 1 1 d . . .
C1 C -0.0743(10) -0.0171(4) 0.0276(6) 0.039(3) Uani 1 1 d . . .
H1A H -0.1191 -0.0607 0.0035 0.059 Uiso 1 1 calc R . .
C2 C 0.0616(9) -0.0293(5) 0.0670(6) 0.042(3) Uani 1 1 d . . .
H2A H 0.0826 -0.0790 0.0617 0.064 Uiso 1 1 calc R . .
C11 C -0.2464(11) 0.0855(7) 0.0488(8) 0.048(3) Uani 1 1 d . . .
C12 C -0.2224(12) 0.1521(6) 0.0210(9) 0.069(4) Uani 1 1 d . . .
H12A H -0.1460 0.1694 0.0423 0.104 Uiso 1 1 calc R . .
C13 C -0.3151(15) 0.1933(7) -0.0398(10) 0.080(5) Uani 1 1 d . . .
H13A H -0.2990 0.2384 -0.0598 0.120 Uiso 1 1 calc R . .
C14 C -0.4274(14) 0.1711(8) -0.0713(10) 0.078(5) Uani 1 1 d . . .
H14A H -0.4883 0.2005 -0.1093 0.116 Uiso 1 1 calc R . .
C15 C -0.4486(13) 0.1020(8) -0.0446(11) 0.099(5) Uani 1 1 d . . .
H15A H -0.5247 0.0841 -0.0670 0.149 Uiso 1 1 calc R . .
C16 C -0.3582(14) 0.0606(6) 0.0143(10) 0.070(4) Uani 1 1 d . . .
H16A H -0.3733 0.0146 0.0312 0.105 Uiso 1 1 calc R . .
C21 C -0.1769(7) -0.0370(4) 0.1964(6) 0.053(3) Uani 1 1 d G . .
C22 C -0.2110(8) -0.1037(4) 0.1533(5) 0.083(4) Uani 1 1 d G . .
C23 C -0.2371(8) -0.1565(3) 0.2153(8) 0.100(5) Uani 1 1 d G . .
C24 C -0.2291(8) -0.1426(5) 0.3205(7) 0.085(5) Uani 1 1 d G . .
C25 C -0.1950(9) -0.0759(6) 0.3636(5) 0.139(7) Uani 1 1 d G . .
C26 C -0.1688(8) -0.0231(4) 0.3016(6) 0.103(5) Uani 1 1 d G . .
H22A H -0.2179 -0.1121 0.0861 0.154 Uiso 1 1 calc G . .
H23A H -0.2584 -0.2002 0.1887 0.154 Uiso 1 1 d G . .
H24A H -0.2453 -0.1783 0.3616 0.154 Uiso 1 1 d G . .
H25A H -0.1932 -0.0668 0.4287 0.154 Uiso 1 1 d G . .
H26A H -0.1442 0.0201 0.3314 0.154 Uiso 1 1 d G . .
C31 C 0.1435(8) -0.0666(4) 0.2901(6) 0.052(3) Uani 1 1 d G . .
C32 C 0.1581(11) -0.0514(4) 0.3963(7) 0.184(10) Uani 1 1 d G . .
C33 C 0.1608(11) -0.1060(6) 0.4674(5) 0.190(11) Uani 1 1 d G . .
C34 C 0.1488(9) -0.1758(5) 0.4323(8) 0.111(5) Uani 1 1 d G . .
C35 C 0.1341(11) -0.1910(3) 0.3262(8) 0.257(15) Uani 1 1 d G . .
C36 C 0.1315(11) -0.1364(4) 0.2551(5) 0.190(11) Uani 1 1 d G . .
H32A H 0.1608 -0.0102 0.4125 0.285 Uiso 1 1 calc G . .
H33A H 0.1778 -0.0988 0.5353 0.285 Uiso 1 1 d G . .
H34A H 0.1455 -0.2091 0.4768 0.285 Uiso 1 1 d G . .
H35A H 0.1243 -0.2349 0.3083 0.285 Uiso 1 1 d G . .
H36A H 0.1302 -0.1431 0.1913 0.285 Uiso 1 1 d G . .
C41 C 0.2815(11) 0.0308(6) 0.2089(8) 0.052(3) Uani 1 1 d . . .
C42 C 0.3060(13) 0.0939(7) 0.1666(8) 0.064(4) Uani 1 1 d . . .
H42A H 0.2448 0.1245 0.1332 0.096 Uiso 1 1 calc R . .
C43 C 0.4204(15) 0.1123(7) 0.1729(9) 0.074(4) Uani 1 1 d . . .
H43A H 0.4354 0.1553 0.1455 0.111 Uiso 1 1 calc R . .
C44 C 0.5091(15) 0.0671(8) 0.2194(11) 0.096(5) Uani 1 1 d . . .
H44A H 0.5860 0.0792 0.2253 0.144 Uiso 1 1 calc R . .
C45 C 0.4861(14) 0.0050(9) 0.2568(11) 0.099(5) Uani 1 1 d . . .
H45A H 0.5478 -0.0261 0.2870 0.149 Uiso 1 1 calc R . .
C46 C 0.3711(14) -0.0152(6) 0.2521(9) 0.074(4) Uani 1 1 d . . .
H46A H 0.3572 -0.0590 0.2779 0.111 Uiso 1 1 calc R . .
O1 O 0.4354(11) -0.3129(5) 0.5004(8) 0.129(4) Uani 1 1 d . . .
N1 N 0.4746(10) -0.2033(6) 0.4735(10) 0.082(3) Uani 1 1 d . . .
C3 C 0.465(2) -0.2487(13) 0.528(2) 0.29(2) Uani 1 1 d . . .
H3A H 0.4797 -0.2377 0.5997 0.432 Uiso 1 1 calc R . .
C4 C 0.459(2) -0.2128(11) 0.3641(15) 0.256(13) Uani 1 1 d . . .
H4A H 0.4374 -0.2610 0.3446 0.384 Uiso 1 1 calc R . .
H4B H 0.5308 -0.2020 0.3504 0.384 Uiso 1 1 calc R . .
H4C H 0.3980 -0.1819 0.3230 0.384 Uiso 1 1 calc R . .
C5 C 0.5079(16) -0.1320(8) 0.5034(14) 0.200(10) Uani 1 1 d . . .
H5A H 0.5606 -0.1309 0.5751 0.300 Uiso 1 1 calc R . .
H5B H 0.4392 -0.1046 0.4989 0.300 Uiso 1 1 calc R . .
H5C H 0.5462 -0.1125 0.4562 0.300 Uiso 1 1 calc R . .

loop_
_atom_site_aniso_label
_atom_site_aniso_U_11
_atom_site_aniso_U_22
_atom_site_aniso_U_33
_atom_site_aniso_U_23
_atom_site_aniso_U_13
_atom_site_aniso_U_12
Ni1 0.0580(13) 0.0434(7) 0.0441(7) -0.0069(6) 0.0167(8) 0.0059(9)
P1 0.051(3) 0.0436(15) 0.0441(14) -0.0013(13) 0.0215(17) -0.0031(18)
P2 0.048(3) 0.0422(16) 0.0395(13) -0.0011(12) 0.0069(16) 0.0026(18)
Cl1 0.104(3) 0.074(2) 0.0790(19) -0.0196(16) 0.041(2) 0.019(2)
Cl2 0.095(3) 0.085(2) 0.0708(18) -0.0347(17) 0.007(2) -0.003(2)
C1 0.061(9) 0.033(5) 0.029(4) 0.003(4) 0.022(6) -0.001(6)
C2 0.030(8) 0.059(6) 0.031(5) -0.002(4) -0.001(5) 0.013(6)
C11 0.031(9) 0.064(8) 0.057(6) -0.009(6) 0.026(7) 0.012(8)
C12 0.064(12) 0.040(7) 0.110(10) 0.008(7) 0.036(9) 0.001(8)
C13 0.097(15) 0.064(9) 0.097(10) 0.015(8) 0.055(11) 0.020(11)
C14 0.055(13) 0.087(11) 0.096(10) 0.032(8) 0.031(10) 0.042(10)
C15 0.071(14) 0.106(11) 0.141(12) 0.058(10) 0.061(11) 0.016(11)
C16 0.067(13) 0.057(8) 0.096(9) 0.027(7) 0.040(10) 0.018(9)
C21 0.046(9) 0.059(7) 0.067(7) 0.013(6) 0.039(7) 0.019(7)
C22 0.103(13) 0.082(9) 0.087(8) 0.009(7) 0.061(9) -0.011(9)
C23 0.120(15) 0.062(8) 0.144(12) 0.041(9) 0.080(12) 0.003(9)
C24 0.058(12) 0.102(12) 0.107(10) 0.058(9) 0.041(10) 0.023(10)
C25 0.22(2) 0.127(14) 0.091(10) 0.006(10) 0.077(13) -0.055(15)
C26 0.147(16) 0.105(11) 0.084(8) -0.002(8) 0.076(10) -0.012(11)
C31 0.048(9) 0.057(7) 0.048(6) 0.002(5) 0.012(6) 0.012(7)
C32 0.38(3) 0.108(12) 0.103(11) 0.051(10) 0.122(17) 0.091(16)
C33 0.36(3) 0.147(15) 0.097(11) 0.023(12) 0.126(17) 0.09(2)
C34 0.095(14) 0.122(14) 0.118(12) 0.024(10) 0.035(11) -0.031(12)
C35 0.51(4) 0.073(10) 0.085(10) 0.039(9) -0.047(18) -0.105(18)
C36 0.35(3) 0.063(9) 0.076(9) 0.025(8) -0.040(14) -0.054(15)
C41 0.041(10) 0.047(7) 0.063(6) -0.010(6) 0.007(7) -0.004(7)
C42 0.063(12) 0.067(8) 0.058(7) 0.010(6) 0.014(8) 0.003(9)
C43 0.066(13) 0.083(10) 0.078(9) 0.002(7) 0.030(9) -0.022(10)
C44 0.094(15) 0.091(11) 0.111(11) 0.015(9) 0.044(11) 0.008(12)
C45 0.065(14) 0.102(12) 0.144(13) 0.028(11) 0.053(11) 0.035(12)
C46 0.065(12) 0.068(9) 0.099(9) 0.020(7) 0.039(10) 0.010(10)
O1 0.139(11) 0.090(7) 0.162(9) 0.051(7) 0.052(8) -0.001(8)
N1 0.069(10) 0.053(6) 0.112(8) -0.003(6) 0.013(8) 0.006(7)
C3 0.22(3) 0.27(3) 0.43(4) 0.31(3) 0.18(3) 0.13(3)
C4 0.35(4) 0.27(3) 0.17(2) 0.008(18) 0.13(2) 0.14(2)
C5 0.135(19) 0.099(13) 0.26(2) 0.022(14) -0.079(16) -0.007(14)

loop_
_atom_type_symbol
_atom_type_description
_atom_type_scat_dispersion_real
_atom_type_scat_dispersion_imag
_atom_type_scat_source
C C 0.0033 0.0016 'International Tables Vol C Tables 4.2.6.8 and 6.1.1.4'
H H 0.0000 0.0000 'International Tables Vol C Tables 4.2.6.8 and 6.1.1.4'
P P 0.1023 0.0942 'International Tables Vol C Tables 4.2.6.8 and 6.1.1.4'
Cl Cl 0.1484 0.1585 'International Tables Vol C Tables 4.2.6.8 and 6.1.1.4'
Ni Ni 0.3393 1.1124 'International Tables Vol C Tables 4.2.6.8 and 6.1.1.4'
O O 0.0106 0.0060 'International Tables Vol C Tables 4.2.6.8 and 6.1.1.4'
N N 0.0061 0.0033 'International Tables Vol C Tables 4.2.6.8 and 6.1.1.4'

loop_
_geom_angle_atom_site_label_1
_geom_angle_atom_site_label_2
_geom_angle_atom_site_label_3
_geom_angle
_geom_angle_site_symmetry_1
_geom_angle_site_symmetry_3
_geom_angle_publ_flag
P2 Ni1 P1 86.49(12) . . ?
P2 Ni1 Cl2 88.91(13) . . ?
P1 Ni1 Cl2 173.15(13) . . ?
P2 Ni1 Cl1 172.91(14) . . ?
P1 Ni1 Cl1 90.10(13) . . ?
Cl2 Ni1 Cl1 93.92(13) . . ?
C11 P1 C21 109.1(5) . . ?
C11 P1 C1 105.5(4) . . ?
C21 P1 C1 103.6(4) . . ?
C11 P1 Ni1 117.6(4) . . ?
C21 P1 Ni1 109.7(3) . . ?
C1 P1 Ni1 110.4(4) . . ?
C41 P2 C31 106.4(5) . . ?
C41 P2 C2 107.4(5) . . ?
C31 P2 C2 104.2(4) . . ?
C41 P2 Ni1 118.9(4) . . ?
C31 P2 Ni1 108.3(3) . . ?
C2 P2 Ni1 110.6(4) . . ?
C2 C1 C2 89.6(8) . 3 ?
C2 C1 P1 111.9(6) . . ?
C2 C1 P1 114.3(6) 3 . ?
C1 C2 C1 90.4(8) . 3 ?
C1 C2 P2 112.4(6) . . ?
C1 C2 P2 114.7(7) 3 . ?
C16 C11 C12 119.9(12) . . ?
C16 C11 P1 122.8(11) . . ?
C12 C11 P1 117.2(11) . . ?
C11 C12 C13 118.3(13) . . ?
C14 C13 C12 123.0(14) . . ?
C13 C14 C15 117.3(14) . . ?
C16 C15 C14 120.2(14) . . ?
C11 C16 C15 121.1(12) . . ?
C22 C21 C26 120.0 . . ?
C22 C21 P1 123.0(5) . . ?
C26 C21 P1 116.6(5) . . ?
C23 C22 C21 120.0 . . ?
C22 C23 C24 120.0 . . ?
C23 C24 C25 120.0 . . ?
C26 C25 C24 120.0 . . ?
C25 C26 C21 120.0 . . ?
C32 C31 C36 120.0 . . ?
C32 C31 P2 117.4(5) . . ?
C36 C31 P2 122.5(5) . . ?
C31 C32 C33 120.0 . . ?
C32 C33 C34 120.0 . . ?
C33 C34 C35 120.0 . . ?
C36 C35 C34 120.0 . . ?
C35 C36 C31 120.0 . . ?
C46 C41 C42 118.5(12) . . ?
C46 C41 P2 120.5(11) . . ?
C42 C41 P2 120.9(11) . . ?
C41 C42 C43 121.4(12) . . ?
C44 C43 C42 119.3(14) . . ?
C45 C44 C43 119.8(16) . . ?
C44 C45 C46 122.3(15) . . ?
C41 C46 C45 118.6(12) . . ?
C3 N1 C4 123(2) . . ?
C3 N1 C5 127(2) . . ?
C4 N1 C5 109.8(15) . . ?
N1 C3 O1 127(3) . . ?

loop_
_geom_bond_atom_site_label_1
_geom_bond_atom_site_label_2
_geom_bond_distance
_geom_bond_site_symmetry_2
_geom_bond_publ_flag
Ni1 P2 2.152(3) . ?
Ni1 P1 2.162(3) . ?
Ni1 Cl2 2.182(4) . ?
Ni1 Cl1 2.210(3) . ?
P1 C11 1.809(11) . ?
P1 C21 1.840(6) . ?
P1 C1 1.849(8) . ?
P2 C41 1.807(12) . ?
P2 C31 1.818(6) . ?
P2 C2 1.841(8) . ?
C1 C2 1.566(12) . ?
C1 C2 1.576(10) 3 ?
C2 C1 1.576(10) 3 ?
C11 C16 1.358(14) . ?
C11 C12 1.368(14) . ?
C12 C13 1.387(15) . ?
C13 C14 1.347(16) . ?
C14 C15 1.396(15) . ?
C15 C16 1.364(15) . ?
C21 C22 1.3900 . ?
C21 C26 1.3900 . ?
C22 C23 1.3900 . ?
C23 C24 1.3900 . ?
C24 C25 1.3900 . ?
C25 C26 1.3900 . ?
C31 C32 1.3900 . ?
C31 C36 1.3900 . ?
C32 C33 1.3900 . ?
C33 C34 1.3900 . ?
C34 C35 1.3900 . ?
C35 C36 1.3900 . ?
C41 C46 1.361(14) . ?
C41 C42 1.388(14) . ?
C42 C43 1.394(15) . ?
C43 C44 1.353(16) . ?
C44 C45 1.337(16) . ?
C45 C46 1.416(16) . ?
O1 C3 1.28(3) . ?
N1 C3 1.151(16) . ?
N1 C4 1.412(17) . ?
N1 C5 1.425(15) . ?

loop_
_geom_torsion_atom_site_label_1
_geom_torsion_atom_site_label_2
_geom_torsion_atom_site_label_3
_geom_torsion_atom_site_label_4
_geom_torsion
_geom_torsion_site_symmetry_1
_geom_torsion_site_symmetry_2
_geom_torsion_site_symmetry_3
_geom_torsion_site_symmetry_4
_geom_torsion_publ_flag
P2 Ni1 P1 C11 -146.2(4) . . . . ?
Cl2 Ni1 P1 C11 166.0(12) . . . . ?
Cl1 Ni1 P1 C11 40.1(4) . . . . ?
P2 Ni1 P1 C21 88.5(3) . . . . ?
Cl2 Ni1 P1 C21 40.6(13) . . . . ?
Cl1 Ni1 P1 C21 -85.3(3) . . . . ?
P2 Ni1 P1 C1 -25.1(3) . . . . ?
Cl2 Ni1 P1 C1 -73.0(12) . . . . ?
Cl1 Ni1 P1 C1 161.1(3) . . . . ?
P1 Ni1 P2 C41 150.6(4) . . . . ?
Cl2 Ni1 P2 C41 -34.5(4) . . . . ?
Cl1 Ni1 P2 C41 -148.1(10) . . . . ?
P1 Ni1 P2 C31 -88.0(3) . . . . ?
Cl2 Ni1 P2 C31 86.9(3) . . . . ?
Cl1 Ni1 P2 C31 -26.6(12) . . . . ?
P1 Ni1 P2 C2 25.6(3) . . . . ?
Cl2 Ni1 P2 C2 -159.4(4) . . . . ?
Cl1 Ni1 P2 C2 87.0(11) . . . . ?
C11 P1 C1 C2 146.9(7) . . . . ?
C21 P1 C1 C2 -98.5(7) . . . . ?
Ni1 P1 C1 C2 18.9(7) . . . . ?
C11 P1 C1 C2 46.9(10) . . . 3 ?
C21 P1 C1 C2 161.5(8) . . . 3 ?
Ni1 P1 C1 C2 -81.1(8) . . . 3 ?
C2 C1 C2 C1 0.0 3 . . 3 ?
P1 C1 C2 C1 -116.2(6) . . . 3 ?
C2 C1 C2 P2 117.1(7) 3 . . . ?
P1 C1 C2 P2 0.9(9) . . . . ?
C41 P2 C2 C1 -151.7(7) . . . . ?
C31 P2 C2 C1 95.6(7) . . . . ?
Ni1 P2 C2 C1 -20.5(7) . . . . ?
C41 P2 C2 C1 -50.3(10) . . . 3 ?
C31 P2 C2 C1 -162.9(8) . . . 3 ?
Ni1 P2 C2 C1 80.9(8) . . . 3 ?
C21 P1 C11 C16 -24.6(10) . . . . ?
C1 P1 C11 C16 86.2(10) . . . . ?
Ni1 P1 C11 C16 -150.3(8) . . . . ?
C21 P1 C11 C12 158.4(8) . . . . ?
C1 P1 C11 C12 -90.9(9) . . . . ?
Ni1 P1 C11 C12 32.7(9) . . . . ?
C16 C11 C12 C13 1.9(16) . . . . ?
P1 C11 C12 C13 179.0(8) . . . . ?
C11 C12 C13 C14 1.0(19) . . . . ?
C12 C13 C14 C15 -3(2) . . . . ?
C13 C14 C15 C16 2(2) . . . . ?
C12 C11 C16 C15 -2.6(18) . . . . ?
P1 C11 C16 C15 -179.5(9) . . . . ?
C14 C15 C16 C11 0(2) . . . . ?
C11 P1 C21 C22 90.6(6) . . . . ?
C1 P1 C21 C22 -21.4(6) . . . . ?
Ni1 P1 C21 C22 -139.3(4) . . . . ?
C11 P1 C21 C26 -96.8(5) . . . . ?
C1 P1 C21 C26 151.2(5) . . . . ?
Ni1 P1 C21 C26 33.2(5) . . . . ?
C26 C21 C22 C23 0.0 . . . . ?
P1 C21 C22 C23 172.3(6) . . . . ?
C21 C22 C23 C24 0.0 . . . . ?
C22 C23 C24 C25 0.0 . . . . ?
C23 C24 C25 C26 0.0 . . . . ?
C24 C25 C26 C21 0.0 . . . . ?
C22 C21 C26 C25 0.0 . . . . ?
P1 C21 C26 C25 -172.8(5) . . . . ?
C41 P2 C31 C32 86.9(7) . . . . ?
C2 P2 C31 C32 -159.8(6) . . . . ?
Ni1 P2 C31 C32 -42.0(6) . . . . ?
C41 P2 C31 C36 -96.6(7) . . . . ?
C2 P2 C31 C36 16.8(8) . . . . ?
Ni1 P2 C31 C36 134.5(6) . . . . ?
C36 C31 C32 C33 0.0 . . . . ?
P2 C31 C32 C33 176.7(7) . . . . ?
C31 C32 C33 C34 0.0 . . . . ?
C32 C33 C34 C35 0.0 . . . . ?
C33 C34 C35 C36 0.0 . . . . ?
C34 C35 C36 C31 0.0 . . . . ?
C32 C31 C36 C35 0.0 . . . . ?
P2 C31 C36 C35 -176.5(7) . . . . ?
C31 P2 C41 C46 16.2(10) . . . . ?
C2 P2 C41 C46 -95.0(10) . . . . ?
Ni1 P2 C41 C46 138.6(8) . . . . ?
C31 P2 C41 C42 -167.3(8) . . . . ?
C2 P2 C41 C42 81.5(9) . . . . ?
Ni1 P2 C41 C42 -44.9(10) . . . . ?
C46 C41 C42 C43 -3.7(16) . . . . ?
P2 C41 C42 C43 179.7(9) . . . . ?
C41 C42 C43 C44 1.4(18) . . . . ?
C42 C43 C44 C45 1(2) . . . . ?
C43 C44 C45 C46 -2(2) . . . . ?
C42 C41 C46 C45 3.3(17) . . . . ?
P2 C41 C46 C45 179.9(9) . . . . ?
C44 C45 C46 C41 -1(2) . . . . ?
C4 N1 C3 O1 -2(4) . . . . ?
C5 N1 C3 O1 -180(2) . . . . ?
